data_1561652
loop_
_publ_author_name
'Baranets, Sviatoslav'
'Darone, Gregory M.'
'Bobev, Svilen'

_publ_section_title
;
 Synthesis and structure of Sr14Zn1+As11 and Eu14Zn1+As11 (x &#x2264;
 0.5). New members of the family of pnictides isotypic with Ca14AlSb11,
 exhibiting a new type of structural disorder
;
_journal_name_full 'Journal of Solid State Chemistry'
_journal_page_first 120990
_journal_paper_doi 10.1016/j.jssc.2019.120990
_journal_volume 280
_journal_year 2019
_chemical_formula_sum 'As11 Sr14 Zn1.33'
_chemical_formula_weight 2137.99
_space_group_crystal_system tetragonal
_space_group_IT_number 142
_space_group_name_Hall '-I 4bd 2c'
_space_group_name_H-M_alt 'I 41/a c d :2'
_atom_sites_solution_hydrogens .
_atom_sites_solution_primary dual
_audit_contact_author_name
;
;
_audit_creation_date 2019-08-13
_audit_creation_method
;
Olex2 1.2
(compiled 2018.05.29 svn.r3508 for OlexSys, GUI svn.r5506)
;
_cell_angle_alpha 90
_cell_angle_beta 90
_cell_angle_gamma 90
_cell_formula_units_Z 8
_cell_length_a 16.5172(19)
_cell_length_b 16.5172(19)
_cell_length_c 22.193(3)
_cell_measurement_reflns_used 2685
_cell_measurement_temperature 200(2)
_cell_measurement_theta_max 24.85
_cell_measurement_theta_min 3.49
_cell_volume 6054.6(13)
_computing_cell_refinement 'SAINT V8.38A (?, 2016)'
_computing_data_reduction 'SAINT V8.38A (?, 2016)'
_computing_molecular_graphics 'Olex2 (Dolomanov et al., 2009)'
_computing_publication_material 'Olex2 (Dolomanov et al., 2009)'
_computing_structure_refinement 'ShelXL (Sheldrick, 2015)'
_computing_structure_solution 'ShelXT (Sheldrick, 2015)'
_diffrn_ambient_temperature 200.0
_diffrn_measured_fraction_theta_full 1.000
_diffrn_measured_fraction_theta_max 0.998
_diffrn_measurement_device_type 'Bruker APEX-II CCD'
_diffrn_measurement_method '\f and \w scans'
_diffrn_radiation_type MoK\a
_diffrn_radiation_wavelength 0.71073
_diffrn_reflns_av_R_equivalents 0.1026
_diffrn_reflns_av_unetI/netI 0.0437
_diffrn_reflns_Laue_measured_fraction_full 1.000
_diffrn_reflns_Laue_measured_fraction_max 0.998
_diffrn_reflns_limit_h_max 20
_diffrn_reflns_limit_h_min -22
_diffrn_reflns_limit_k_max 22
_diffrn_reflns_limit_k_min -18
_diffrn_reflns_limit_l_max 30
_diffrn_reflns_limit_l_min -30
_diffrn_reflns_number 37775
_diffrn_reflns_point_group_measured_fraction_full 1.000
_diffrn_reflns_point_group_measured_fraction_max 0.998
_diffrn_reflns_theta_full 25.242
_diffrn_reflns_theta_max 29.814
_diffrn_reflns_theta_min 2.466
_diffrn_standards_number 0
_exptl_absorpt_coefficient_mu 37.397
_exptl_absorpt_correction_T_max 0.0497
_exptl_absorpt_correction_T_min 0.0136
_exptl_absorpt_correction_type multi-scan
_exptl_absorpt_process_details
'SADABS-2016/2 (Bruker,2016/2) was used for absorption correction. wR2(int) was 0.1634 before and 0.0562 after correction. The Ratio of minimum to maximum transmission is 0.2736. The \l/2 correction factor is Not present.'
_exptl_crystal_colour grey
_exptl_crystal_density_diffrn 4.691
_exptl_crystal_description irregular
_exptl_crystal_F_000 7480
_exptl_crystal_size_max 0.141
_exptl_crystal_size_mid 0.136
_exptl_crystal_size_min 0.108
_refine_diff_density_max 1.756
_refine_diff_density_min -1.745
_refine_diff_density_rms 0.291
_refine_ls_extinction_coef .
_refine_ls_extinction_method none
_refine_ls_goodness_of_fit_ref 1.066
_refine_ls_hydrogen_treatment undef
_refine_ls_matrix_type full
_refine_ls_number_parameters 80
_refine_ls_number_reflns 2176
_refine_ls_number_restraints 0
_refine_ls_restrained_S_all 1.066
_refine_ls_R_factor_all 0.0696
_refine_ls_R_factor_gt 0.0436
_refine_ls_shift/su_max 0.000
_refine_ls_shift/su_mean 0.000
_refine_ls_structure_factor_coef Fsqd
_refine_ls_weighting_details 'w=1/[\s^2^(Fo^2^)+(0.0374P)^2^+192.1502P] where P=(Fo^2^+2Fc^2^)/3'
_refine_ls_weighting_scheme calc
_refine_ls_wR_factor_gt 0.0978
_refine_ls_wR_factor_ref 0.1105
_reflns_Friedel_coverage 0.000
_reflns_Friedel_fraction_full .
_reflns_Friedel_fraction_max .
_reflns_number_gt 1610
_reflns_number_total 2176
_reflns_threshold_expression 'I > 2\s(I)'
_cod_data_source_file JSSC-2019-120990.cif
_cod_data_source_block II
_cod_original_cell_volume 6054.7(16)
_cod_original_sg_symbol_H-M 'I 41/a c d'
_cod_database_code 1561652
_shelx_shelxl_version_number 2018/3
_shelx_space_group_comment
;
The symmetry employed for this shelxl refinement is uniquely defined
by the following loop, which should always be used as a source of
symmetry information in preference to the above space-group names.
They are only intended as comments.
;
_shelx_estimated_absorpt_t_max 0.107
_shelx_estimated_absorpt_t_min 0.077
_olex2_refinement_description
;
1. Uiso/Uaniso restraints and constraints
Uanis(Sr4A) = Uanis(Sr4B)
Uanis(Sr2A) = Uanis(Sr2B)
2. Others
 Sof(Sr2B)=Sof(Sr4B)=1-FVAR(1)
 Sof(Sr2A)=Sof(Sr4A)=FVAR(1)
 Fixed Sof: As4(0.25)
;
_olex2_submission_special_instructions 'No special instructions were received'

loop_
_space_group_symop_operation_xyz
'x, y, z'
'-x+1/2, -y, z+1/2'
'-y+1/4, x+3/4, z+1/4'
'y+1/4, -x+1/4, z+3/4'
'-x+1/2, y, -z'
'x, -y, -z+1/2'
'y+1/4, x+3/4, -z+3/4'
'-y+1/4, -x+1/4, -z+1/4'
'x+1/2, y+1/2, z+1/2'
'-x+1, -y+1/2, z+1'
'-y+3/4, x+5/4, z+3/4'
'y+3/4, -x+3/4, z+5/4'
'-x+1, y+1/2, -z+1/2'
'x+1/2, -y+1/2, -z+1'
'y+3/4, x+5/4, -z+5/4'
'-y+3/4, -x+3/4, -z+3/4'
'-x, -y, -z'
'x-1/2, y, -z-1/2'
'y-1/4, -x-3/4, -z-1/4'
'-y-1/4, x-1/4, -z-3/4'
'x-1/2, -y, z'
'-x, y, z-1/2'
'-y-1/4, -x-3/4, z-3/4'
'y-1/4, x-1/4, z-1/4'
'-x+1/2, -y+1/2, -z+1/2'
'x, y+1/2, -z'
'y+1/4, -x-1/4, -z+1/4'
'-y+1/4, x+1/4, -z-1/4'
'x, -y+1/2, z+1/2'
'-x+1/2, y+1/2, z'
'-y+1/4, -x-1/4, z-1/4'
'y+1/4, x+1/4, z+1/4'

loop_
_atom_site_label
_atom_site_type_symbol
_atom_site_fract_x
_atom_site_fract_y
_atom_site_fract_z
_atom_site_U_iso_or_equiv
_atom_site_adp_type
_atom_site_occupancy
_atom_site_site_symmetry_order
_atom_site_calc_flag
_atom_site_refinement_flags_posn
_atom_site_refinement_flags_adp
_atom_site_refinement_flags_occupancy
_atom_site_disorder_assembly
_atom_site_disorder_group
Sr1 Sr 0.04463(5) 0.07165(5) 0.17166(4) 0.0266(2) Uani 1 1 d . . . . .
Sr2A Sr 0.02347(10) 0.37537(11) 0.00252(7) 0.0271(3) Uani 0.8458(19) 1 d . . . . .
Sr2B Sr 0.0126(7) 0.3661(7) 0.0157(5) 0.0271(3) Uani 0.1542(19) 1 d . . . . .
Sr3 Sr 0.35394(8) 0.000000 0.250000 0.0315(3) Uani 1 2 d S T P . .
Sr4A Sr 0.34891(6) 0.07150(6) 0.09509(4) 0.0251(2) Uani 0.8458(19) 1 d . . . . .
Sr4B Sr 0.3152(3) 0.0350(3) 0.0686(2) 0.0251(2) Uani 0.1542(19) 1 d . . . . .
Zn1 Zn 0.000000 0.250000 0.375000 0.0257(4) Uani 1 4 d S T P . .
Zn2 Zn 0.3615(8) 0.1577(8) 0.1421(5) 0.031(4) Uani 0.084(5) 1 d . . . . .
As1 As 0.13253(6) 0.38253(6) 0.125000 0.0267(3) Uani 1 2 d S T P . .
As2 As 0.36532(5) 0.25269(6) 0.05934(4) 0.0239(2) Uani 1 1 d . . . . .
As3 As 0.13019(7) 0.02391(6) 0.04667(4) 0.0319(2) Uani 1 1 d . . . . .
As4 As 0.01498(9) 0.26498(9) 0.125000 0.0238(6) Uani 0.5 2 d S T P . .

loop_
_atom_site_aniso_label
_atom_site_aniso_U_11
_atom_site_aniso_U_22
_atom_site_aniso_U_33
_atom_site_aniso_U_23
_atom_site_aniso_U_13
_atom_site_aniso_U_12
Sr1 0.0273(4) 0.0261(4) 0.0263(4) -0.0010(3) 0.0033(3) -0.0013(3)
Sr2A 0.0245(7) 0.0263(6) 0.0306(8) -0.0003(6) 0.0052(5) 0.0020(5)
Sr2B 0.0245(7) 0.0263(6) 0.0306(8) -0.0003(6) 0.0052(5) 0.0020(5)
Sr3 0.0349(7) 0.0244(6) 0.0351(7) 0.0018(5) 0.000 0.000
Sr4A 0.0365(5) 0.0174(4) 0.0213(4) 0.0013(3) 0.0055(4) 0.0022(4)
Sr4B 0.0365(5) 0.0174(4) 0.0213(4) 0.0013(3) 0.0055(4) 0.0022(4)
Zn1 0.0297(6) 0.0297(6) 0.0177(9) 0.000 0.000 0.000
Zn2 0.041(8) 0.035(8) 0.017(6) 0.004(5) -0.001(5) -0.004(6)
As1 0.0260(4) 0.0260(4) 0.0281(6) 0.0009(3) -0.0009(3) 0.0036(5)
As2 0.0231(4) 0.0232(4) 0.0254(4) 0.0018(3) -0.0010(3) -0.0006(3)
As3 0.0450(6) 0.0253(5) 0.0253(4) -0.0007(3) 0.0053(4) 0.0044(4)
As4 0.0229(9) 0.0229(9) 0.0258(10) -0.0020(7) 0.0020(7) 0.0034(10)

loop_
_atom_type_symbol
_atom_type_description
_atom_type_scat_dispersion_real
_atom_type_scat_dispersion_imag
_atom_type_scat_source
As As 0.0499 2.0058 'International Tables Vol C Tables 4.2.6.8 and 6.1.1.4'
Sr Sr -1.5307 3.2498 'International Tables Vol C Tables 4.2.6.8 and 6.1.1.4'
Zn Zn 0.2839 1.4301 'International Tables Vol C Tables 4.2.6.8 and 6.1.1.4'

loop_
_geom_angle_atom_site_label_1
_geom_angle_atom_site_label_2
_geom_angle_atom_site_label_3
_geom_angle
_geom_angle_site_symmetry_1
_geom_angle_site_symmetry_3
Sr2B Sr1 Sr2B 101.4(3) 15_444 10_454
Sr4A Sr1 Sr2B 121.2(2) 8 15_444
Sr4A Sr1 Sr2B 105.98(19) 8 10_454
Sr4A Sr1 Sr4B 16.08(9) 8 8
Sr4B Sr1 Sr2B 105.4(2) 8 15_444
Sr4B Sr1 Sr2B 115.1(2) 8 10_454
Zn2 Sr1 Sr2B 85.3(3) 8 10_454
Zn2 Sr1 Sr2B 147.8(3) 8 15_444
Zn2 Sr1 Sr4A 29.2(2) 8 8
Zn2 Sr1 Sr4B 45.2(2) 8 8
As1 Sr1 Sr2B 53.3(2) 10_454 10_454
As1 Sr1 Sr2B 102.4(2) 10_454 15_444
As1 Sr1 Sr4A 135.59(3) 10_454 8
As1 Sr1 Sr4B 151.67(10) 10_454 8
As1 Sr1 Zn2 106.6(2) 10_454 8
As1 Sr1 As2 92.72(3) 10_454 8
As1 Sr1 As2 91.84(3) 10_454 3_545
As1 Sr1 As3 100.44(3) 10_454 .
As1 Sr1 As4 62.99(4) 10_454 .
As2 Sr1 Sr2B 61.6(2) 3_545 15_444
As2 Sr1 Sr2B 138.9(2) 3_545 10_454
As2 Sr1 Sr2B 108.96(17) 8 10_454
As2 Sr1 Sr2B 149.39(19) 8 15_444
As2 Sr1 Sr4A 114.86(3) 3_545 8
As2 Sr1 Sr4A 53.91(3) 8 8
As2 Sr1 Sr4B 105.72(9) 3_545 8
As2 Sr1 Sr4B 65.21(9) 8 8
As2 Sr1 Zn2 42.5(2) 8 8
As2 Sr1 Zn2 129.9(2) 3_545 8
As2 Sr1 As2 91.81(3) 8 3_545
As2 Sr1 As4 155.44(5) 8 .
As2 Sr1 As4 92.50(3) 3_545 .
As3 Sr1 Sr2B 51.5(2) . 10_454
As3 Sr1 Sr2B 113.6(2) . 15_444
As3 Sr1 Sr2B 112.00(19) 8 10_454
As3 Sr1 Sr2B 52.7(2) 8 15_444
As3 Sr1 Sr4A 56.53(3) . 8
As3 Sr1 Sr4A 68.88(3) 8 8
As3 Sr1 Sr4B 63.62(8) . 8
As3 Sr1 Sr4B 53.82(10) 8 8
As3 Sr1 Zn2 95.5(2) 8 8
As3 Sr1 Zn2 47.6(2) . 8
As3 Sr1 As1 151.13(4) 8 10_454
As3 Sr1 As2 89.11(3) . 8
As3 Sr1 As2 116.15(4) 8 8
As3 Sr1 As2 167.63(4) . 3_545
As3 Sr1 As2 87.89(3) 8 3_545
As3 Sr1 As3 80.65(4) 8 .
As3 Sr1 As4 88.17(4) 8 .
As3 Sr1 As4 91.77(3) . .
As4 Sr1 Sr2B 54.62(18) . 10_454
As4 Sr1 Sr2B 50.23(18) 10_454 10_454
As4 Sr1 Sr2B 49.34(19) . 15_444
As4 Sr1 Sr2B 57.9(2) 10_454 15_444
As4 Sr1 Sr4A 148.70(4) 10_454 8
As4 Sr1 Sr4A 142.52(4) . 8
As4 Sr1 Sr4B 135.97(9) . 8
As4 Sr1 Sr4B 145.45(9) 10_454 8
As4 Sr1 Zn2 137.5(2) . 8
As4 Sr1 Zn2 135.5(2) 10_454 8
As4 Sr1 As1 52.08(5) 10_454 10_454
As4 Sr1 As2 144.63(5) 10_454 8
As4 Sr1 As2 92.60(3) 10_454 3_545
As4 Sr1 As3 99.08(5) 10_454 8
As4 Sr1 As3 93.78(3) 10_454 .
As4 Sr1 As4 10.91(7) 10_454 .
Sr3 Sr2A Sr1 150.93(5) 27_565 15_444
Sr4A Sr2A Sr1 70.98(4) 14_454 15_444
Sr4A Sr2A Sr3 138.02(4) 14_454 27_565
Zn1 Sr2A Sr1 92.90(4) 29_554 15_444
Zn1 Sr2A Sr3 98.68(4) 29_554 27_565
Zn1 Sr2A Sr4A 65.50(3) 29_554 14_454
Zn1 Sr2A As2 43.59(3) 29_554 14_454
Zn1 Sr2A As4 101.93(5) 29_554 10_454
Zn2 Sr2A Sr1 139.8(3) 31_565 15_444
Zn2 Sr2A Sr3 64.0(3) 31_565 27_565
Zn2 Sr2A Sr4A 77.3(3) 31_565 14_454
Zn2 Sr2A Zn1 50.8(3) 31_565 29_554
Zn2 Sr2A As1 121.2(3) 31_565 .
Zn2 Sr2A As2 52.8(3) 31_565 5
Zn2 Sr2A As2 90.4(3) 31_565 14_454
Zn2 Sr2A As3 124.8(3) 31_565 10_454
Zn2 Sr2A As3 53.2(3) 31_565 26
Zn2 Sr2A As4 143.3(3) 31_565 10_454
Zn2 Sr2A As4 144.3(3) 31_565 .
As1 Sr2A Sr1 97.05(4) . 15_444
As1 Sr2A Sr3 57.27(3) . 27_565
As1 Sr2A Sr4A 155.02(6) . 14_454
As1 Sr2A Zn1 138.60(6) . 29_554
As1 Sr2A As2 137.16(5) . 14_454
As1 Sr2A As4 59.72(4) . 10_454
As1 Sr2A As4 49.66(5) . .
As2 Sr2A Sr1 118.18(5) 5 15_444
As2 Sr2A Sr1 50.18(3) 14_454 15_444
As2 Sr2A Sr3 57.03(4) 5 27_565
As2 Sr2A Sr3 139.80(5) 14_454 27_565
As2 Sr2A Sr4A 50.07(3) 14_454 14_454
As2 Sr2A Sr4A 111.16(5) 5 14_454
As2 Sr2A Zn1 46.96(3) 5 29_554
As2 Sr2A As1 93.80(5) 5 .
As2 Sr2A As2 82.91(5) 5 14_454
As2 Sr2A As3 91.37(4) 5 26
As2 Sr2A As3 163.95(7) 5 10_454
As2 Sr2A As4 91.04(5) 5 10_454
As2 Sr2A As4 91.68(5) 5 .
As3 Sr2A Sr1 51.39(3) 10_454 15_444
As3 Sr2A Sr1 149.59(6) 26 15_444
As3 Sr2A Sr3 51.62(3) 26 27_565
As3 Sr2A Sr3 138.56(6) 10_454 27_565
As3 Sr2A Sr4A 92.71(4) 26 14_454
As3 Sr2A Sr4A 55.79(4) 10_454 14_454
As3 Sr2A Zn1 103.65(4) 26 29_554
As3 Sr2A Zn1 117.73(6) 10_454 29_554
As3 Sr2A As1 99.47(5) 10_454 .
As3 Sr2A As1 87.28(5) 26 .
As3 Sr2A As2 81.23(4) 10_454 14_454
As3 Sr2A As2 135.34(5) 26 14_454
As3 Sr2A As3 98.20(5) 10_454 26
As3 Sr2A As4 136.93(7) 26 .
As3 Sr2A As4 146.99(7) 26 10_454
As3 Sr2A As4 87.92(3) 10_454 10_454
As3 Sr2A As4 90.07(4) 10_454 .
As4 Sr2A Sr1 47.16(3) 10_454 15_444
As4 Sr2A Sr1 54.88(3) . 15_444
As4 Sr2A Sr3 104.09(5) 10_454 27_565
As4 Sr2A Sr3 96.06(5) . 27_565
As4 Sr2A Sr4A 116.89(5) 10_454 14_454
As4 Sr2A Sr4A 125.63(5) . 14_454
As4 Sr2A Zn1 109.52(5) . 29_554
As4 Sr2A As2 77.59(4) 10_454 14_454
As4 Sr2A As2 87.63(5) . 14_454
As4 Sr2A As4 10.06(6) . 10_454
Sr1 Sr2B Sr1 61.07(15) 15_444 10_454
Sr1 Sr2B Sr4A 110.2(3) 10_454 14_454
Sr1 Sr2B Sr4A 73.7(2) 15_444 14_454
Sr1 Sr2B Zn1 96.1(3) 15_444 29_554
Zn1 Sr2B Sr1 156.7(3) 29_554 10_454
Zn1 Sr2B Sr4A 63.3(2) 29_554 14_454
Zn2 Sr2B Sr1 154.9(5) 31_565 10_454
Zn2 Sr2B Sr1 138.8(5) 31_565 15_444
Zn2 Sr2B Sr4A 72.2(3) 31_565 14_454
Zn2 Sr2B Zn1 47.6(3) 31_565 29_554
Zn2 Sr2B As1 114.2(4) 31_565 .
Zn2 Sr2B As2 48.5(3) 31_565 5
Zn2 Sr2B As2 86.6(4) 31_565 14_454
Zn2 Sr2B As3 47.5(3) 31_565 26
Zn2 Sr2B As4 143.2(5) 31_565 10_454
As1 Sr2B Sr1 54.56(18) . 10_454
As1 Sr2B Sr1 106.2(3) . 15_444
As1 Sr2B Sr4A 157.6(4) . 14_454
As1 Sr2B Zn1 137.5(4) . 29_554
As1 Sr2B As2 93.1(3) . 5
As1 Sr2B As2 147.5(3) . 14_454
As1 Sr2B As3 83.8(3) . 26
As1 Sr2B As4 64.8(2) . 10_454
As2 Sr2B Sr1 143.1(4) 5 10_454
As2 Sr2B Sr1 123.5(4) 5 15_444
As2 Sr2B Sr1 53.51(17) 14_454 15_444
As2 Sr2B Sr1 114.5(3) 14_454 10_454
As2 Sr2B Sr4A 105.6(3) 5 14_454
As2 Sr2B Sr4A 49.97(17) 14_454 14_454
As2 Sr2B Zn1 43.24(15) 14_454 29_554
As2 Sr2B Zn1 44.84(16) 5 29_554
As2 Sr2B As2 82.2(3) 5 14_454
As2 Sr2B As3 83.2(2) 5 26
As2 Sr2B As4 94.9(3) 5 10_454
As3 Sr2B Sr1 55.85(18) 10_454 15_444
As3 Sr2B Sr1 149.8(4) 26 15_444
As3 Sr2B Sr1 55.39(18) 10_454 10_454
As3 Sr2B Sr1 107.4(3) 26 10_454
As3 Sr2B Sr4A 86.4(2) 26 14_454
As3 Sr2B Sr4A 55.6(2) 10_454 14_454
As3 Sr2B Zn1 117.3(4) 10_454 29_554
As3 Sr2B Zn1 94.8(2) 26 29_554
As3 Sr2B Zn2 117.5(5) 10_454 31_565
As3 Sr2B As1 105.1(4) 10_454 .
As3 Sr2B As2 127.0(3) 26 14_454
As3 Sr2B As2 161.2(4) 10_454 5
As3 Sr2B As2 84.6(3) 10_454 14_454
As3 Sr2B As3 94.2(3) 10_454 26
As3 Sr2B As4 96.8(3) 10_454 10_454
As4 Sr2B Sr1 52.83(17) . 10_454
As4 Sr2B Sr1 57.41(16) 10_454 10_454
As4 Sr2B Sr1 60.90(17) . 15_444
As4 Sr2B Sr1 52.00(14) 10_454 15_444
As4 Sr2B Sr4A 134.2(3) . 14_454
As4 Sr2B Sr4A 124.0(3) 10_454 14_454
As4 Sr2B Zn1 106.0(3) 10_454 29_554
As4 Sr2B Zn1 113.9(4) . 29_554
As4 Sr2B Zn2 143.1(5) . 31_565
As4 Sr2B As1 53.5(2) . .
As4 Sr2B As2 94.7(3) . 14_454
As4 Sr2B As2 83.5(2) 10_454 14_454
As4 Sr2B As2 95.0(3) . 5
As4 Sr2B As3 99.3(3) . 10_454
As4 Sr2B As3 148.4(4) 10_454 26
As4 Sr2B As3 137.2(4) . 26
As4 Sr2B As4 11.31(8) . 10_454
Sr4A Sr3 Sr4A 177.38(5) 6 .
Sr4B Sr3 Sr4A 110.54(10) 8 6
Sr4B Sr3 Sr4A 67.28(10) 3_545 6
Sr4B Sr3 Sr4A 110.54(10) 3_545 .
Sr4B Sr3 Sr4A 67.28(10) 8 .
Sr4B Sr3 Sr4B 78.2(2) 8 3_545
Sr4B Sr3 Zn2 87.0(2) 8 .
Sr4B Sr3 Zn2 96.2(2) 3_545 .
Sr4B Sr3 Zn2 87.0(2) 3_545 6
Sr4B Sr3 Zn2 96.2(2) 8 6
Sr4B Sr3 As1 54.67(10) 8 20_656
Sr4B Sr3 As1 54.67(10) 3_545 25
Sr4B Sr3 As1 132.88(11) 8 25
Sr4B Sr3 As1 132.88(11) 3_545 20_656
Sr4B Sr3 As2 124.02(10) 8 20_656
Sr4B Sr3 As2 124.02(10) 3_545 23_666
Sr4B Sr3 As2 123.37(11) 3_545 20_656
Sr4B Sr3 As2 123.37(11) 8 23_666
Sr4B Sr3 As3 61.83(11) 3_545 3_545
Sr4B Sr3 As3 53.55(10) 8 3_545
Sr4B Sr3 As3 53.55(10) 3_545 8
Sr4B Sr3 As3 61.83(11) 8 8
Zn2 Sr3 Sr4A 28.6(2) . .
Zn2 Sr3 Sr4A 151.6(2) . 6
Zn2 Sr3 Sr4A 151.6(2) 6 .
Zn2 Sr3 Sr4A 28.6(2) 6 6
Zn2 Sr3 Zn2 175.9(4) 6 .
As1 Sr3 Sr4A 54.13(2) 20_656 .
As1 Sr3 Sr4A 54.14(2) 25 6
As1 Sr3 Sr4A 126.08(2) 25 .
As1 Sr3 Sr4A 126.08(2) 20_656 6
As1 Sr3 Zn2 82.3(2) 20_656 .
As1 Sr3 Zn2 82.3(2) 25 6
As1 Sr3 Zn2 97.5(2) 20_656 6
As1 Sr3 Zn2 97.5(2) 25 .
As1 Sr3 As1 172.45(5) 25 20_656
As2 Sr3 Sr4A 56.88(2) 23_666 6
As2 Sr3 Sr4A 125.39(4) 23_666 .
As2 Sr3 Sr4A 125.39(4) 20_656 6
As2 Sr3 Sr4A 56.88(2) 20_656 .
As2 Sr3 Zn2 131.8(2) 20_656 6
As2 Sr3 Zn2 44.2(2) 23_666 6
As2 Sr3 Zn2 131.8(2) 23_666 .
As2 Sr3 Zn2 44.2(2) 20_656 .
As2 Sr3 As1 87.09(3) 23_666 20_656
As2 Sr3 As1 87.52(2) 23_666 25
As2 Sr3 As1 87.09(3) 20_656 25
As2 Sr3 As1 87.52(2) 20_656 20_656
As2 Sr3 As2 88.72(4) 20_656 23_666
As3 Sr3 Sr4A 120.80(4) 8 6
As3 Sr3 Sr4A 57.08(2) 3_545 6
As3 Sr3 Sr4A 57.08(2) 8 .
As3 Sr3 Sr4A 120.80(4) 3_545 .
As3 Sr3 Zn2 47.4(2) 8 .
As3 Sr3 Zn2 136.6(2) 8 6
As3 Sr3 Zn2 136.6(2) 3_545 .
As3 Sr3 Zn2 47.4(2) 3_545 6
As3 Sr3 As1 97.93(3) 8 20_656
As3 Sr3 As1 97.93(3) 3_545 25
As3 Sr3 As1 87.28(2) 8 25
As3 Sr3 As1 87.28(2) 3_545 20_656
As3 Sr3 As2 89.25(2) 8 20_656
As3 Sr3 As2 174.51(3) 8 23_666
As3 Sr3 As2 89.25(2) 3_545 23_666
As3 Sr3 As2 174.51(3) 3_545 20_656
As3 Sr3 As3 93.22(5) 3_545 8
Sr1 Sr4A Sr2A 113.72(3) 8 14_554
Sr1 Sr4A Sr2B 108.87(16) 8 14_554
Sr1 Sr4A Sr3 108.36(3) 8 .
Sr1 Sr4A Sr4B 87.74(8) 8 8
Sr2A Sr4A Sr2B 5.59(14) 14_554 14_554
Sr3 Sr4A Sr2A 127.65(4) . 14_554
Sr3 Sr4A Sr2B 133.17(14) . 14_554
Sr3 Sr4A Sr4B 47.56(8) . 8
Sr4B Sr4A Sr1 82.8(3) . 8
Sr4B Sr4A Sr2A 155.75(9) 8 14_554
Sr4B Sr4A Sr2A 103.3(3) . 14_554
Sr4B Sr4A Sr2B 158.1(2) 8 14_554
Sr4B Sr4A Sr2B 100.2(3) . 14_554
Sr4B Sr4A Sr3 111.7(3) . .
Sr4B Sr4A Sr4B 66.8(3) . 8
Sr4B Sr4A Zn2 152.3(5) . .
Sr4B Sr4A As1 65.9(3) . 20_656
Sr4B Sr4A As2 155.4(3) . 20_656
Sr4B Sr4A As2 118.3(3) . .
Sr4B Sr4A As3 49.7(3) . 5
Sr4B Sr4A As3 103.5(3) . 8
Zn2 Sr4A Sr1 70.2(4) . 8
Zn2 Sr4A Sr2A 93.6(4) . 14_554
Zn2 Sr4A Sr2B 94.5(5) . 14_554
Zn2 Sr4A Sr3 72.7(4) . .
Zn2 Sr4A Sr4B 104.8(4) . 8
Zn2 Sr4A As1 130.3(4) . 20_656
Zn2 Sr4A As2 50.5(4) . 20_656
Zn2 Sr4A As2 50.8(4) . .
Zn2 Sr4A As3 56.1(4) . 8
Zn2 Sr4A As3 138.3(4) . 5
As1 Sr4A Sr1 133.96(4) 20_656 8
As1 Sr4A Sr2A 106.07(4) 20_656 14_554
As1 Sr4A Sr2B 109.30(18) 20_656 14_554
As1 Sr4A Sr3 59.055(16) 20_656 .
As1 Sr4A Sr4B 49.83(9) 20_656 8
As1 Sr4A As2 90.54(3) 20_656 20_656
As1 Sr4A As3 98.39(3) 20_656 8
As1 Sr4A As3 87.42(3) 20_656 5
As2 Sr4A Sr1 120.64(3) 20_656 8
As2 Sr4A Sr1 56.67(3) . 8
As2 Sr4A Sr2A 63.62(4) . 14_554
As2 Sr4A Sr2A 75.40(3) 20_656 14_554
As2 Sr4A Sr2B 60.73(18) . 14_554
As2 Sr4A Sr2B 80.14(16) 20_656 14_554
As2 Sr4A Sr3 123.51(3) . .
As2 Sr4A Sr3 56.64(3) 20_656 .
As2 Sr4A Sr4B 104.11(9) 20_656 8
As2 Sr4A Sr4B 140.61(9) . 8
As2 Sr4A As1 169.14(4) . 20_656
As2 Sr4A As2 83.62(4) . 20_656
As2 Sr4A As3 90.38(3) . 8
As2 Sr4A As3 88.66(3) . 5
As3 Sr4A Sr1 55.67(3) 8 8
As3 Sr4A Sr1 97.54(3) 5 8
As3 Sr4A Sr2A 149.30(5) 8 14_554
As3 Sr4A Sr2A 53.96(3) 5 14_554
As3 Sr4A Sr2B 149.09(19) 8 14_554
As3 Sr4A Sr2B 50.61(18) 5 14_554
As3 Sr4A Sr3 146.25(3) 5 .
As3 Sr4A Sr3 52.70(3) 8 .
As3 Sr4A Sr4B 52.58(9) 8 8
As3 Sr4A Sr4B 114.58(10) 5 8
As3 Sr4A As2 86.27(3) 8 20_656
As3 Sr4A As2 126.19(4) 5 20_656
As3 Sr4A As3 147.13(5) 8 5
Sr1 Sr4B Sr4A 93.03(12) 8 8
Sr1 Sr4B Sr4B 71.80(13) 8 5
Sr1 Sr4B As2 52.12(7) 8 .
Sr3 Sr4B Sr1 114.01(17) 4_554 8
Sr3 Sr4B Sr4A 65.16(11) 4_554 8
Sr3 Sr4B Sr4B 50.90(10) 4_554 5
Sr3 Sr4B Sr4B 79.9(2) 4_554 8
Sr3 Sr4B As2 143.90(17) 4_554 .
Sr3 Sr4B As3 125.33(17) 4_554 8
Sr3 Sr4B As3 60.94(11) 4_554 .
Sr4A Sr4B Sr1 81.1(3) . 8
Sr4A Sr4B Sr3 164.6(4) . 4_554
Sr4A Sr4B Sr4A 113.1(3) . 8
Sr4A Sr4B Sr4B 97.4(4) . 8
Sr4A Sr4B Sr4B 94.02(17) 8 5
Sr4A Sr4B Sr4B 142.5(3) . 5
Sr4A Sr4B Zn2 17.8(4) . .
Sr4A Sr4B As1 95.9(3) . 20_656
Sr4A Sr4B As2 47.7(2) . .
Sr4A Sr4B As3 113.9(4) . 5
Sr4A Sr4B As3 132.1(4) . .
Sr4A Sr4B As3 60.7(3) . 8
Sr4B Sr4B Sr1 91.74(8) 8 8
Sr4B Sr4B Sr4A 15.71(11) 8 8
Sr4B Sr4B Sr4B 108.5(2) 8 5
Sr4B Sr4B As2 128.22(19) 8 .
Sr4B Sr4B As3 52.15(12) 8 8
Zn2 Sr4B Sr1 63.8(3) . 8
Zn2 Sr4B Sr3 173.0(3) . 4_554
Zn2 Sr4B Sr4A 107.9(3) . 8
Zn2 Sr4B Sr4B 93.3(3) . 8
Zn2 Sr4B Sr4B 130.8(3) . 5
Zn2 Sr4B As1 107.5(3) . 20_656
Zn2 Sr4B As2 40.8(3) . .
Zn2 Sr4B As3 121.5(3) . 5
Zn2 Sr4B As3 47.8(3) . 8
Zn2 Sr4B As3 114.6(3) . .
As1 Sr4B Sr1 145.51(17) 20_656 8
As1 Sr4B Sr3 70.22(12) 20_656 4_554
As1 Sr4B Sr4A 56.39(9) 20_656 8
As1 Sr4B Sr4B 121.12(11) 20_656 5
As1 Sr4B Sr4B 54.37(10) 20_656 8
As1 Sr4B As2 142.3(2) 20_656 .
As1 Sr4B As3 107.79(17) 20_656 .
As1 Sr4B As3 95.70(13) 20_656 8
As2 Sr4B Sr4A 138.41(15) . 8
As2 Sr4B Sr4B 94.81(9) . 5
As3 Sr4B Sr1 55.88(9) . 8
As3 Sr4B Sr1 108.42(15) 5 8
As3 Sr4B Sr1 52.73(7) 8 8
As3 Sr4B Sr3 65.42(12) 5 4_554
As3 Sr4B Sr4A 63.54(9) 8 8
As3 Sr4B Sr4A 130.54(19) 5 8
As3 Sr4B Sr4A 56.20(9) . 8
As3 Sr4B Sr4B 67.05(14) . 8
As3 Sr4B Sr4B 54.79(13) 5 5
As3 Sr4B Sr4B 116.1(2) 8 5
As3 Sr4B Sr4B 144.6(3) 5 8
As3 Sr4B Sr4B 45.77(13) . 5
As3 Sr4B As1 104.21(16) 5 20_656
As3 Sr4B As2 86.50(13) 5 .
As3 Sr4B As2 105.63(14) . .
As3 Sr4B As2 76.12(10) 8 .
As3 Sr4B As3 75.60(12) . 8
As3 Sr4B As3 159.95(18) 5 8
As3 Sr4B As3 100.09(17) 5 .
Sr2A Zn1 Sr2A 130.05(3) 29 15_444
Sr2A Zn1 Sr2A 130.05(3) 8 29
Sr2A Zn1 Sr2A 73.33(5) 8 15_444
Sr2A Zn1 Sr2A 73.33(5) 22_556 29
Sr2A Zn1 Sr2A 130.05(3) 8 22_556
Sr2A Zn1 Sr2A 130.05(3) 22_556 15_444
Zn2 Zn1 Sr2A 83.0(3) 12_454 8
Zn2 Zn1 Sr2A 115.7(2) 12_454 29
Zn2 Zn1 Sr2A 115.7(2) 18_556 15_444
Zn2 Zn1 Sr2A 110.0(3) 3_545 8
Zn2 Zn1 Sr2A 49.2(3) 3_545 29
Zn2 Zn1 Sr2A 110.0(3) 12_454 15_444
Zn2 Zn1 Sr2A 49.2(3) 12_454 22_556
Zn2 Zn1 Sr2A 110.0(3) 18_556 22_556
Zn2 Zn1 Sr2A 49.2(3) 25 15_444
Zn2 Zn1 Sr2A 83.0(3) 25 22_556
Zn2 Zn1 Sr2A 83.0(3) 3_545 15_444
Zn2 Zn1 Sr2A 83.0(3) 18_556 29
Zn2 Zn1 Sr2A 49.2(3) 18_556 8
Zn2 Zn1 Sr2A 110.0(3) 25 29
Zn2 Zn1 Sr2A 115.7(2) 3_545 22_556
Zn2 Zn1 Sr2A 115.7(2) 25 8
Zn2 Zn1 Zn2 91.07(7) 18_556 3_545
Zn2 Zn1 Zn2 164.3(5) 18_556 25
Zn2 Zn1 Zn2 91.07(7) 25 12_454
Zn2 Zn1 Zn2 91.07(7) 25 3_545
Zn2 Zn1 Zn2 164.3(5) 12_454 3_545
Zn2 Zn1 Zn2 91.07(7) 18_556 12_454
As2 Zn1 Sr2A 57.24(3) 25 29
As2 Zn1 Sr2A 57.24(3) 3_545 8
As2 Zn1 Sr2A 87.16(3) 25 15_444
As2 Zn1 Sr2A 158.21(3) 25 8
As2 Zn1 Sr2A 87.16(3) 3_545 29
As2 Zn1 Sr2A 158.21(3) 18_556 15_444
As2 Zn1 Sr2A 70.26(3) 18_556 29
As2 Zn1 Sr2A 87.16(3) 18_556 8
As2 Zn1 Sr2A 70.26(3) 3_545 15_444
As2 Zn1 Sr2A 158.21(3) 3_545 22_556
As2 Zn1 Sr2A 57.24(3) 12_454 15_444
As2 Zn1 Sr2A 70.26(3) 25 22_556
As2 Zn1 Sr2A 70.26(3) 12_454 8
As2 Zn1 Sr2A 87.16(3) 12_454 22_556
As2 Zn1 Sr2A 57.24(3) 18_556 22_556
As2 Zn1 Sr2A 158.21(3) 12_454 29
As2 Zn1 Zn2 52.8(3) 25 25
As2 Zn1 Zn2 113.5(3) 25 12_454
As2 Zn1 Zn2 52.8(3) 18_556 18_556
As2 Zn1 Zn2 139.0(3) 18_556 25
As2 Zn1 Zn2 56.7(3) 18_556 12_454
As2 Zn1 Zn2 139.0(3) 25 18_556
As2 Zn1 Zn2 113.5(3) 3_545 25
As2 Zn1 Zn2 113.5(3) 12_454 18_556
As2 Zn1 Zn2 52.8(3) 12_454 12_454
As2 Zn1 Zn2 113.5(3) 18_556 3_545
As2 Zn1 Zn2 56.7(3) 3_545 18_556
As2 Zn1 Zn2 139.0(3) 12_454 3_545
As2 Zn1 Zn2 52.8(3) 3_545 3_545
As2 Zn1 Zn2 56.7(3) 25 3_545
As2 Zn1 Zn2 139.0(3) 3_545 12_454
As2 Zn1 Zn2 56.7(3) 12_454 25
As2 Zn1 As2 107.466(18) 12_454 18_556
As2 Zn1 As2 113.56(4) 25 18_556
As2 Zn1 As2 107.466(18) 25 12_454
As2 Zn1 As2 107.466(18) 3_545 25
As2 Zn1 As2 113.56(4) 3_545 12_454
As2 Zn1 As2 107.466(18) 3_545 18_556
Sr1 Zn2 Sr3 114.6(4) 8 .
Sr2A Zn2 Sr1 110.3(4) 23_666 8
Sr2A Zn2 Sr2B 2.5(3) 23_666 23_666
Sr2A Zn2 Sr3 72.5(3) 23_666 .
Sr2A Zn2 Sr4B 151.6(5) 23_666 .
Sr2A Zn2 Zn1 80.1(4) 23_666 25
Sr2B Zn2 Sr1 112.1(5) 23_666 8
Sr2B Zn2 Sr3 73.5(3) 23_666 .
Sr4A Zn2 Sr1 80.7(4) . 8
Sr4A Zn2 Sr2A 151.2(6) . 23_666
Sr4A Zn2 Sr2B 152.1(7) . 23_666
Sr4A Zn2 Sr3 78.7(4) . .
Sr4A Zn2 Sr4B 10.0(2) . .
Sr4A Zn2 Zn1 117.2(6) . 25
Sr4A Zn2 As2 97.4(6) . 20_656
Sr4A Zn2 As2 94.4(5) . .
Sr4A Zn2 As3 90.7(5) . 8
Sr4B Zn2 Sr1 71.0(3) . 8
Sr4B Zn2 Sr2B 153.3(5) . 23_666
Sr4B Zn2 Sr3 81.2(3) . .
Sr4B Zn2 Zn1 124.1(5) . 25
Zn1 Zn2 Sr1 123.0(4) 25 8
Zn1 Zn2 Sr2B 77.7(4) 25 23_666
Zn1 Zn2 Sr3 121.7(4) 25 .
As2 Zn2 Sr1 177.5(5) 20_656 8
As2 Zn2 Sr1 63.9(3) . 8
As2 Zn2 Sr2A 114.4(5) . 23_666
As2 Zn2 Sr2A 70.6(3) 20_656 23_666
As2 Zn2 Sr2B 68.8(4) 20_656 23_666
As2 Zn2 Sr2B 113.5(5) . 23_666
As2 Zn2 Sr3 63.2(3) 20_656 .
As2 Zn2 Sr3 173.1(5) . .
As2 Zn2 Sr4B 107.0(5) 20_656 .
As2 Zn2 Sr4B 92.0(4) . .
As2 Zn2 Zn1 61.2(3) . 25
As2 Zn2 Zn1 59.4(3) 20_656 25
As2 Zn2 As2 118.1(5) . 20_656
As2 Zn2 As3 116.6(4) 20_656 8
As2 Zn2 As3 123.8(5) . 8
As3 Zn2 Sr1 61.9(3) 8 8
As3 Zn2 Sr2A 73.0(3) 8 23_666
As3 Zn2 Sr2B 75.4(4) 8 23_666
As3 Zn2 Sr3 57.2(2) 8 .
As3 Zn2 Sr4B 84.0(4) 8 .
As3 Zn2 Zn1 151.9(5) 8 25
Sr1 As1 Sr1 122.61(5) 8 10_454
Sr1 As1 Sr2A 76.88(4) 8 15_444
Sr1 As1 Sr2A 80.07(4) 8 .
Sr1 As1 Sr2A 76.88(4) 10_454 .
Sr1 As1 Sr2A 80.07(4) 10_454 15_444
Sr1 As1 Sr3 140.643(18) 8 25
Sr1 As1 Sr3 70.11(3) 10_454 25
Sr1 As1 Sr4A 85.64(2) 8 27_565
Sr1 As1 Sr4A 143.32(3) 10_454 27_565
Sr1 As1 Sr4A 143.32(3) 8 30
Sr1 As1 Sr4A 85.64(2) 10_454 30
Sr2A As1 Sr2A 130.84(7) . 15_444
Sr2A As1 Sr3 137.58(4) . 25
Sr2A As1 Sr3 68.71(2) 15_444 25
Sr2B As1 Sr1 79.6(2) 15_444 10_454
Sr2B As1 Sr1 72.1(2) . 10_454
Sr2B As1 Sr1 79.6(2) . 8
Sr2B As1 Sr1 72.1(2) 15_444 8
Sr2B As1 Sr2A 124.90(17) . 15_444
Sr2B As1 Sr2A 6.38(17) 15_444 15_444
Sr2B As1 Sr2A 124.90(17) 15_444 .
Sr2B As1 Sr2A 6.38(17) . .
Sr2B As1 Sr2B 119.1(4) . 15_444
Sr2B As1 Sr3 74.64(17) 15_444 25
Sr2B As1 Sr3 136.2(2) . 25
Sr2B As1 Sr4A 141.41(18) . 27_565
Sr2B As1 Sr4A 141.41(18) 15_444 30
Sr2B As1 Sr4A 89.1(2) . 30
Sr2B As1 Sr4A 89.1(2) 15_444 27_565
Sr4A As1 Sr2A 85.16(3) 30 .
Sr4A As1 Sr2A 135.52(3) 27_565 .
Sr4A As1 Sr2A 135.52(3) 30 15_444
Sr4A As1 Sr2A 85.16(3) 27_565 15_444
Sr4A As1 Sr3 66.81(3) 30 25
Sr4A As1 Sr3 73.26(4) 27_565 25
Sr4A As1 Sr4A 81.76(5) 27_565 30
Sr4B As1 Sr1 101.76(12) 27_565 8
Sr4B As1 Sr1 125.21(11) 27_565 10_454
Sr4B As1 Sr1 125.21(11) 30 8
Sr4B As1 Sr1 101.76(12) 30 10_454
Sr4B As1 Sr2A 146.90(11) 27_565 .
Sr4B As1 Sr2A 80.71(10) 27_565 15_444
Sr4B As1 Sr2A 80.71(10) 30 .
Sr4B As1 Sr2A 146.90(11) 30 15_444
Sr4B As1 Sr2B 153.3(2) 27_565 .
Sr4B As1 Sr2B 86.0(2) 30 .
Sr4B As1 Sr2B 86.0(2) 27_565 15_444
Sr4B As1 Sr2B 153.3(2) 30 15_444
Sr4B As1 Sr3 55.10(11) 27_565 25
Sr4B As1 Sr3 80.74(10) 30 25
Sr4B As1 Sr4A 73.77(11) 30 27_565
Sr4B As1 Sr4A 18.26(11) 27_565 27_565
Sr4B As1 Sr4A 73.77(11) 27_565 30
Sr4B As1 Sr4A 18.26(11) 30 30
Sr4B As1 Sr4B 71.3(2) 27_565 30
As4 As1 Sr1 61.31(3) . 8
As4 As1 Sr1 61.31(3) . 10_454
As4 As1 Sr2A 65.42(3) . .
As4 As1 Sr2A 65.42(3) . 15_444
As4 As1 Sr2B 59.55(18) . 15_444
As4 As1 Sr2B 59.55(18) . .
As4 As1 Sr3 116.80(3) . 25
As4 As1 Sr4A 139.12(2) . 30
As4 As1 Sr4A 139.12(2) . 27_565
As4 As1 Sr4B 144.37(10) . 27_565
As4 As1 Sr4B 144.37(10) . 30
Sr1 As2 Sr1 81.42(3) 8 4_554
Sr1 As2 Sr2A 70.28(3) 4_554 14_554
Sr1 As2 Sr2A 126.82(4) 8 14_554
Sr1 As2 Sr2B 64.86(16) 4_554 14_554
Sr1 As2 Sr2B 144.3(2) 8 5
Sr1 As2 Sr2B 126.0(2) 8 14_554
Sr1 As2 Sr3 70.94(3) 8 27_565
Sr1 As2 Sr3 70.67(3) 4_554 27_565
Sr1 As2 Sr4A 137.12(4) 4_554 27_565
Sr1 As2 Sr4A 83.47(3) 8 27_565
Sr2A As2 Sr1 142.83(5) 5 8
Sr2A As2 Sr1 82.54(4) 5 4_554
Sr2A As2 Sr2A 77.54(5) 5 14_554
Sr2A As2 Sr2B 6.25(19) 5 5
Sr2A As2 Sr2B 75.1(2) 5 14_554
Sr2A As2 Sr3 72.15(4) 5 27_565
Sr2A As2 Sr4A 85.90(4) 5 27_565
Sr2A As2 Sr4A 143.56(5) 5 .
Sr2B As2 Sr1 78.0(2) 5 4_554
Sr2B As2 Sr2A 5.84(15) 14_554 14_554
Sr2B As2 Sr2A 72.08(19) 5 14_554
Sr2B As2 Sr2B 69.4(3) 5 14_554
Sr2B As2 Sr3 74.8(2) 5 27_565
Sr2B As2 Sr4A 92.15(18) 5 27_565
Sr3 As2 Sr2A 132.84(3) 27_565 14_554
Sr3 As2 Sr2B 127.17(16) 27_565 14_554
Sr3 As2 Sr4A 66.48(3) 27_565 27_565
Sr4A As2 Sr1 69.42(3) . 8
Sr4A As2 Sr1 89.37(3) . 4_554
Sr4A As2 Sr2A 66.31(4) . 14_554
Sr4A As2 Sr2A 145.91(4) 27_565 14_554
Sr4A As2 Sr2B 138.37(19) . 5
Sr4A As2 Sr2B 149.19(19) 27_565 14_554
Sr4A As2 Sr2B 69.3(2) . 14_554
Sr4A As2 Sr3 137.72(4) . 27_565
Sr4A As2 Sr4A 121.92(3) . 27_565
Zn1 As2 Sr1 136.71(3) 25 8
Zn1 As2 Sr1 134.42(4) 25 4_554
Zn1 As2 Sr2A 75.80(4) 25 5
Zn1 As2 Sr2A 66.15(3) 25 14_554
Zn1 As2 Sr2B 76.6(2) 25 5
Zn1 As2 Sr2B 70.96(17) 25 14_554
Zn1 As2 Sr3 135.30(4) 25 27_565
Zn1 As2 Sr4A 85.24(3) 25 .
Zn1 As2 Sr4A 81.07(3) 25 27_565
Zn2 As2 Sr1 73.6(3) . 8
Zn2 As2 Sr1 123.7(3) . 4_554
Zn2 As2 Sr1 114.6(3) 27_565 8
Zn2 As2 Sr1 131.6(3) 27_565 4_554
Zn2 As2 Sr2A 56.6(3) 27_565 5
Zn2 As2 Sr2A 117.9(3) 27_565 14_554
Zn2 As2 Sr2A 141.8(3) . 5
Zn2 As2 Sr2A 85.9(3) . 14_554
Zn2 As2 Sr2B 90.9(4) . 14_554
Zn2 As2 Sr2B 142.0(4) . 5
Zn2 As2 Sr2B 119.4(4) 27_565 14_554
Zn2 As2 Sr2B 62.7(3) 27_565 5
Zn2 As2 Sr3 72.6(3) 27_565 27_565
Zn2 As2 Sr3 138.7(3) . 27_565
Zn2 As2 Sr4A 89.3(3) . 27_565
Zn2 As2 Sr4A 32.1(3) 27_565 27_565
Zn2 As2 Sr4A 34.8(3) . .
Zn2 As2 Sr4A 138.8(3) 27_565 .
Zn2 As2 Zn1 63.9(3) 27_565 25
Zn2 As2 Zn1 66.1(3) . 25
Zn2 As2 Zn2 104.7(3) . 27_565
Sr1 As3 Sr1 71.81(3) 8 .
Sr1 As3 Sr2A 77.01(4) 8 10_454
Sr1 As3 Sr2A 103.86(5) . 26_545
Sr1 As3 Sr2A 158.81(5) 8 26_545
Sr1 As3 Sr2B 106.1(2) . 26_545
Sr1 As3 Sr2B 156.9(2) 8 26_545
Sr1 As3 Sr4A 87.68(3) 8 5
Sr1 As3 Sr4A 145.15(4) . 5
Sr1 As3 Sr4A 111.36(4) 8 8
Sr1 As3 Sr4A 67.80(3) . 8
Sr2A As3 Sr1 77.71(4) 10_454 .
Sr2A As3 Sr2A 81.80(5) 10_454 26_545
Sr2A As3 Sr2B 80.04(19) 10_454 26_545
Sr2A As3 Sr2B 3.3(2) 26_545 26_545
Sr2A As3 Sr4A 84.78(4) 26_545 8
Sr2A As3 Sr4A 70.25(4) 10_454 5
Sr2A As3 Sr4A 85.09(4) 26_545 5
Sr2A As3 Sr4A 138.56(5) 10_454 8
Sr2B As3 Sr1 73.1(2) 10_454 .
Sr2B As3 Sr1 71.5(2) 10_454 8
Sr2B As3 Sr2A 87.38(19) 10_454 26_545
Sr2B As3 Sr2A 6.46(19) 10_454 10_454
Sr2B As3 Sr2B 85.8(3) 10_454 26_545
Sr2B As3 Sr3 146.1(2) 10_454 4_554
Sr2B As3 Sr4A 136.8(2) 10_454 8
Sr2B As3 Sr4A 73.8(2) 10_454 5
Sr2B As3 Sr4B 139.6(2) 10_454 .
Sr3 As3 Sr1 124.12(4) 4_554 8
Sr3 As3 Sr1 137.99(4) 4_554 .
Sr3 As3 Sr2A 73.39(4) 4_554 26_545
Sr3 As3 Sr2A 140.10(4) 4_554 10_454
Sr3 As3 Sr2B 73.4(2) 4_554 26_545
Sr3 As3 Sr4A 70.22(3) 4_554 8
Sr3 As3 Sr4A 76.84(3) 4_554 5
Sr3 As3 Sr4B 57.23(10) 4_554 .
Sr4A As3 Sr2B 87.9(2) 8 26_545
Sr4A As3 Sr2B 81.8(2) 5 26_545
Sr4A As3 Sr4A 147.05(4) 8 5
Sr4B As3 Sr1 160.43(12) 5 .
Sr4B As3 Sr1 106.48(10) . .
Sr4B As3 Sr1 93.53(11) 5 8
Sr4B As3 Sr1 70.30(10) . 8
Sr4B As3 Sr2A 85.05(12) 5 26_545
Sr4B As3 Sr2A 143.32(10) . 10_454
Sr4B As3 Sr2A 86.54(13) 5 10_454
Sr4B As3 Sr2A 129.75(11) . 26_545
Sr4B As3 Sr2B 130.3(2) . 26_545
Sr4B As3 Sr2B 82.2(2) 5 26_545
Sr4B As3 Sr2B 90.2(3) 5 10_454
Sr4B As3 Sr3 61.03(12) 5 4_554
Sr4B As3 Sr4A 71.23(10) . 8
Sr4B As3 Sr4A 91.88(10) . 5
Sr4B As3 Sr4A 16.44(12) 5 5
Sr4B As3 Sr4A 131.10(12) 5 8
Sr4B As3 Sr4B 79.44(17) 5 .
Zn2 As3 Sr1 70.5(3) 8 .
Zn2 As3 Sr1 136.9(3) 8 8
Zn2 As3 Sr2A 53.8(3) 8 26_545
Zn2 As3 Sr2A 113.8(3) 8 10_454
Zn2 As3 Sr2B 57.1(3) 8 26_545
Zn2 As3 Sr2B 115.4(4) 8 10_454
Zn2 As3 Sr3 75.4(3) 8 4_554
Zn2 As3 Sr4A 135.4(3) 8 5
Zn2 As3 Sr4A 33.2(3) 8 8
Zn2 As3 Sr4B 101.5(3) 8 .
Zn2 As3 Sr4B 127.5(3) 8 5
Sr1 As4 Sr1 140.79(3) 10_454 .
Sr1 As4 Sr1 70.88(3) 10_454 15_444
Sr1 As4 Sr1 70.88(3) 8 .
Sr1 As4 Sr1 140.79(3) 8 15_444
Sr1 As4 Sr1 133.23(8) 10_454 8
Sr1 As4 Sr1 111.40(7) . 15_444
Sr1 As4 Sr2A 78.66(4) 10_454 .
Sr1 As4 Sr2A 81.97(4) 8 .
Sr1 As4 Sr2A 78.66(4) 8 15_444
Sr1 As4 Sr2A 81.97(4) 10_454 15_444
Sr1 As4 Sr2B 142.1(2) 10_454 10_454
Sr1 As4 Sr2B 70.1(2) 10_454 8
Sr1 As4 Sr2B 70.1(2) 8 10_454
Sr1 As4 Sr2B 142.1(2) 8 8
Sr2A As4 Sr1 140.44(4) 15_444 15_444
Sr2A As4 Sr1 72.94(3) 15_444 .
Sr2A As4 Sr1 140.44(4) . .
Sr2A As4 Sr1 72.94(3) . 15_444
Sr2A As4 Sr2A 129.85(9) . 15_444
Sr2A As4 Sr2B 76.1(2) 15_444 8
Sr2A As4 Sr2B 135.93(19) . 8
Sr2A As4 Sr2B 135.93(19) 15_444 10_454
Sr2A As4 Sr2B 76.1(2) . 10_454
Sr2B As4 Sr1 74.9(2) 10_454 15_444
Sr2B As4 Sr1 69.8(2) . 15_444
Sr2B As4 Sr1 76.9(2) 15_444 8
Sr2B As4 Sr1 141.9(2) . .
Sr2B As4 Sr1 141.9(2) 15_444 15_444
Sr2B As4 Sr1 68.0(2) 10_454 .
Sr2B As4 Sr1 85.1(2) . 8
Sr2B As4 Sr1 74.9(2) 8 .
Sr2B As4 Sr1 68.0(2) 8 15_444
Sr2B As4 Sr1 76.9(2) . 10_454
Sr2B As4 Sr1 85.1(2) 15_444 10_454
Sr2B As4 Sr1 69.8(2) 15_444 .
Sr2B As4 Sr2A 131.8(2) 15_444 .
Sr2B As4 Sr2A 3.3(3) . .
Sr2B As4 Sr2A 131.8(2) . 15_444
Sr2B As4 Sr2A 3.3(3) 15_444 15_444
Sr2B As4 Sr2B 76.3(5) 15_444 8
Sr2B As4 Sr2B 133.9(5) . 15_444
Sr2B As4 Sr2B 132.7(4) 15_444 10_454
Sr2B As4 Sr2B 111.3(5) 10_454 8
Sr2B As4 Sr2B 76.3(5) . 10_454
Sr2B As4 Sr2B 132.7(4) . 8
As1 As4 Sr1 124.30(3) . .
As1 As4 Sr1 66.62(4) . 10_454
As1 As4 Sr1 124.30(3) . 15_444
As1 As4 Sr1 66.62(4) . 8
As1 As4 Sr2A 64.93(5) . .
As1 As4 Sr2A 64.93(5) . 15_444
As1 As4 Sr2B 67.0(2) . 15_444
As1 As4 Sr2B 67.0(2) . .
As1 As4 Sr2B 124.4(2) . 8
As1 As4 Sr2B 124.4(2) . 10_454
As4 As4 Sr1 55.70(3) 10_454 .
As4 As4 Sr1 113.38(4) 10_454 10_454
As4 As4 Sr1 113.38(4) 10_454 8
As4 As4 Sr1 55.70(3) 10_454 15_444
As4 As4 Sr2A 115.07(5) 10_454 .
As4 As4 Sr2A 115.07(5) 10_454 15_444
As4 As4 Sr2B 113.0(2) 10_454 .
As4 As4 Sr2B 55.6(2) 10_454 10_454
As4 As4 Sr2B 55.6(2) 10_454 8
As4 As4 Sr2B 113.0(2) 10_454 15_444
As4 As4 As1 180.0(4) 10_454 .

loop_
_geom_bond_atom_site_label_1
_geom_bond_atom_site_label_2
_geom_bond_distance
_geom_bond_site_symmetry_2
Sr1 Sr2B 3.733(11) 10_454
Sr1 Sr2B 3.643(10) 15_444
Sr1 Sr4A 3.6005(14) 8
Sr1 Sr4B 3.616(5) 8
Sr1 Zn2 3.432(13) 8
Sr1 As1 3.1950(11) 10_454
Sr1 As2 3.2132(13) 8
Sr1 As2 3.2354(12) 3_545
Sr1 As3 3.1797(13) 8
Sr1 As3 3.2115(13) .
Sr1 As4 3.0535(13) 10_454
Sr1 As4 3.3926(15) .
Sr2A Sr3 3.7576(17) 27_565
Sr2A Sr4A 3.712(2) 14_454
Sr2A Zn1 3.5281(18) 29_554
Sr2A Zn2 2.710(12) 31_565
Sr2A As1 3.2632(19) .
Sr2A As2 3.631(2) 14_454
Sr2A As2 3.060(2) 5
Sr2A As3 3.2121(18) 26
Sr2A As3 3.189(2) 10_454
Sr2A As4 3.6286(18) 10_454
Sr2A As4 3.2762(17) .
Sr2B Sr4A 3.797(13) 14_454
Sr2B Zn1 3.670(12) 29_554
Sr2B Zn2 3.065(16) 31_565
Sr2B As1 3.144(13) .
Sr2B As2 3.541(13) 14_454
Sr2B As2 3.217(12) 5
Sr2B As3 3.533(10) 26
Sr2B As3 3.056(12) 10_454
Sr2B As4 2.945(10) .
Sr2B As4 3.283(10) 10_454
Sr3 Sr4A 3.6361(10) 6
Sr3 Sr4A 3.6361(10) .
Sr3 Sr4B 2.957(6) 3_545
Sr3 Sr4B 2.957(6) 8
Sr3 Zn2 3.540(12) 6
Sr3 Zn2 3.540(12) .
Sr3 As1 3.3927(7) 20_656
Sr3 As1 3.3927(7) 25
Sr3 As2 3.3121(13) 23_666
Sr3 As2 3.3121(13) 20_656
Sr3 As3 3.0738(14) 3_545
Sr3 As3 3.0738(14) 8
Sr4A Sr4B 1.009(6) .
Sr4A Sr4B 3.696(5) 8
Sr4A Zn2 1.778(13) .
Sr4A As1 3.2057(14) 20_656
Sr4A As2 3.1079(13) .
Sr4A As2 3.3211(14) 20_656
Sr4A As3 3.2438(14) 8
Sr4A As3 3.2612(14) 5
Sr4B Sr4B 3.427(10) 8
Sr4B Sr4B 3.730(11) 5
Sr4B Zn2 2.712(14) .
Sr4B As1 2.941(5) 20_656
Sr4B As2 3.696(5) .
Sr4B As3 3.615(5) 8
Sr4B As3 3.100(6) .
Sr4B As3 2.719(5) 5
Zn1 Zn2 2.775(13) 25
Zn1 Zn2 2.775(13) 3_545
Zn1 Zn2 2.775(13) 12_454
Zn1 Zn2 2.775(13) 18_556
Zn1 As2 2.6597(9) 3_545
Zn1 As2 2.6597(9) 18_556
Zn1 As2 2.6597(9) 25
Zn1 As2 2.6597(9) 12_454
Zn2 As2 2.584(13) 20_656
Zn2 As2 2.417(12) .
Zn2 As3 2.691(13) 8
As1 As4 2.746(3) .
As4 As4 0.700(4) 10_454
